data_4340212
loop_
_publ_author_name
'Chivers, Tristram'
'Eisler, Dana J.'
'Fedorchuk, Chantall'
'Schatte, Gabriele'
'Tuononen, Heikki M.'
'Boer\'e, Ren\'e T'

_publ_section_title
;
 Syntheses and structures of magnesium and zinc boraamidinates: EPR and
 DFT investigations of Li, Mg, Zn, B, and In complexes of the
 [PhB(NtBu)2].- anion radical.
;
_journal_issue 5
_journal_name_full 'Inorganic chemistry'
_journal_page_first 2119
_journal_page_last 2131
_journal_paper_doi 10.1021/ic0520014
_journal_volume 45
_journal_year 2006
_chemical_formula_moiety 'C18 H33 Al B Cl N2 O'
_chemical_formula_sum 'C18 H33 Al B Cl N2 O'
_chemical_formula_weight 366.70
_chemical_name_systematic
;
 ?
;
_space_group_IT_number 14
_symmetry_cell_setting monoclinic
_symmetry_space_group_name_Hall '-P 2yn'
_symmetry_space_group_name_H-M 'P 1 21/n 1'
_atom_sites_solution_hydrogens geom
_atom_sites_solution_primary direct
_atom_sites_solution_secondary difmap
_audit_creation_method 'manual editing of SHELXL template'
_cell_angle_alpha 90.00
_cell_angle_beta 106.9650(10)
_cell_angle_gamma 90.00
_cell_formula_units_Z 4
_cell_length_a 11.8251(2)
_cell_length_b 13.4014(2)
_cell_length_c 14.6888(2)
_cell_measurement_reflns_used 6231
_cell_measurement_temperature 173(2)
_cell_measurement_theta_max 30.034
_cell_measurement_theta_min 0.998
_cell_volume 2226.48(6)
_computing_cell_refinement 'HKL Scalepack (Otwinowski & Minor 1997)'
_computing_data_collection 'Collect (Nonius BV, 1997-2000)'
_computing_data_reduction ' HKL Denzo and Scalepack (Otwinowski & Minor 1997)'
_computing_molecular_graphics ' Cameron (WinGX v1.64-02), Ortep (SHELXTL-NT v5.1, Bruker)'
_computing_publication_material 'WinGX v1.64-02 (L. J. Farrugia)'
_computing_structure_refinement 'SHELXL-97 (Sheldrick, 1997)'
_computing_structure_solution ' SIR-92 (A. Altomare, G. Cascarano et al.)'
_diffrn_ambient_temperature 173(2)
_diffrn_detector_area_resol_mean 9
_diffrn_measured_fraction_theta_full 0.990
_diffrn_measured_fraction_theta_max 0.990
_diffrn_measurement_device '95mm CCD camera on \k-goniostat'
_diffrn_measurement_device_type 'KappaCCD (Nonius, FR540C)'
_diffrn_measurement_method 'CCD rotation images, thick slices'
_diffrn_orient_matrix_type 'by Nonius Collect from scalepack cell'
_diffrn_orient_matrix_UB_11 0.587337E-1
_diffrn_orient_matrix_UB_12 -0.2407E-3
_diffrn_orient_matrix_UB_13 -0.370894E-1
_diffrn_orient_matrix_UB_21 0.656041E-1
_diffrn_orient_matrix_UB_22 -0.87745E-2
_diffrn_orient_matrix_UB_23 0.603416E-1
_diffrn_orient_matrix_UB_31 -0.79592E-2
_diffrn_orient_matrix_UB_32 -0.74101E-1
_diffrn_orient_matrix_UB_33 -0.70247E-2
_diffrn_radiation_monochromator 'horizonally mounted graphite crystal'
_diffrn_radiation_source 'Enraf Nonius FR590D, fine-focus sealed tube'
_diffrn_radiation_type MoK\a
_diffrn_radiation_wavelength 0.71073
_diffrn_reflns_av_R_equivalents 0.0157
_diffrn_reflns_av_sigmaI/netI 0.0300
_diffrn_reflns_limit_h_max 16
_diffrn_reflns_limit_h_min -16
_diffrn_reflns_limit_k_max 18
_diffrn_reflns_limit_k_min -18
_diffrn_reflns_limit_l_max 20
_diffrn_reflns_limit_l_min -20
_diffrn_reflns_number 11969
_diffrn_reflns_theta_full 29.98
_diffrn_reflns_theta_max 29.98
_diffrn_reflns_theta_min 3.53
_diffrn_standards_decay_% 'no decay'
_exptl_absorpt_coefficient_mu 0.218
_exptl_absorpt_correction_T_max 0.9475
_exptl_absorpt_correction_T_min 0.9375
_exptl_absorpt_correction_type multi-scan
_exptl_absorpt_process_details 'HKL Scalepack (Otwinowski & Minor 1997)'
_exptl_crystal_colour colorless
_exptl_crystal_density_diffrn 1.094
_exptl_crystal_density_method 'not measured'
_exptl_crystal_description block
_exptl_crystal_F_000 792
_exptl_crystal_size_max 0.30
_exptl_crystal_size_mid 0.30
_exptl_crystal_size_min 0.25
_refine_diff_density_max 0.289
_refine_diff_density_min -0.300
_refine_diff_density_rms 0.038
_refine_ls_extinction_method none
_refine_ls_goodness_of_fit_ref 1.025
_refine_ls_hydrogen_treatment constr
_refine_ls_matrix_type full
_refine_ls_number_parameters 219
_refine_ls_number_reflns 6424
_refine_ls_number_restraints 0
_refine_ls_restrained_S_all 1.025
_refine_ls_R_factor_all 0.0528
_refine_ls_R_factor_gt 0.0400
_refine_ls_shift/su_max 0.000
_refine_ls_shift/su_mean 0.000
_refine_ls_structure_factor_coef Fsqd
_refine_ls_weighting_details 'calc w=1/[\s^2^(Fo^2^)+(0.0525P)^2^+0.5880P] where P=(Fo^2^+2Fc^2^)/3'
_refine_ls_weighting_scheme calc
_refine_ls_wR_factor_gt 0.1051
_refine_ls_wR_factor_ref 0.1137
_reflns_number_gt 5211
_reflns_number_total 6424
_reflns_threshold_expression >2sigma(I)
_cod_data_source_file ic0520014rom20051118_090606.cif
_cod_data_source_block complex12
_cod_original_sg_symbol_H-M P21/n
_cod_database_code 4340212

loop_
_symmetry_equiv_pos_as_xyz
'x, y, z'
'-x+1/2, y+1/2, -z+1/2'
'-x, -y, -z'
'x-1/2, -y-1/2, z-1/2'

loop_
_atom_site_label
_atom_site_type_symbol
_atom_site_fract_x
_atom_site_fract_y
_atom_site_fract_z
_atom_site_U_iso_or_equiv
_atom_site_adp_type
_atom_site_occupancy
_atom_site_symmetry_multiplicity
_atom_site_calc_flag
_atom_site_refinement_flags
Cl1 Cl 0.18846(3) 0.39206(4) 0.16501(3) 0.05468(12) Uani 1 1 d .
Al1 Al 0.36665(3) 0.34165(3) 0.22390(2) 0.02779(9) Uani 1 1 d .
N1 N 0.44898(8) 0.27429(7) 0.15764(7) 0.0306(2) Uani 1 1 d .
N2 N 0.49539(8) 0.42026(7) 0.24545(7) 0.02901(19) Uani 1 1 d .
C1 C 0.65043(9) 0.36881(8) 0.15013(8) 0.0271(2) Uani 1 1 d .
C2 C 0.64560(10) 0.41977(9) 0.06635(9) 0.0336(2) Uani 1 1 d .
H2 H 0.5709 0.4404 0.0259 0.040 Uiso 1 1 calc .
C3 C 0.74743(13) 0.44139(10) 0.04012(10) 0.0417(3) Uani 1 1 d .
H3 H 0.7416 0.4775 -0.0167 0.050 Uiso 1 1 calc .
C4 C 0.85610(12) 0.41033(11) 0.09679(12) 0.0457(3) Uani 1 1 d .
H4 H 0.9256 0.4250 0.0793 0.055 Uiso 1 1 calc .
C5 C 0.86361(11) 0.35792(11) 0.17884(12) 0.0467(3) Uani 1 1 d .
H5 H 0.9384 0.3356 0.2176 0.056 Uiso 1 1 calc .
C6 C 0.76203(11) 0.33742(10) 0.20544(10) 0.0381(3) Uani 1 1 d .
H6 H 0.7688 0.3013 0.2624 0.046 Uiso 1 1 calc .
C10 C 0.43586(11) 0.18951(10) 0.09281(9) 0.0372(3) Uani 1 1 d .
C11 C 0.55043(15) 0.12938(12) 0.11296(12) 0.0525(4) Uani 1 1 d .
H11A H 0.5731 0.1057 0.1789 0.063 Uiso 1 1 calc R
H11B H 0.6133 0.1718 0.1032 0.063 Uiso 1 1 calc R
H11C H 0.5383 0.0721 0.0697 0.063 Uiso 1 1 calc R
C12 C 0.40086(15) 0.22556(12) -0.01048(10) 0.0505(4) Uani 1 1 d .
H12A H 0.3276 0.2644 -0.0238 0.061 Uiso 1 1 calc R
H12B H 0.3885 0.1679 -0.0533 0.061 Uiso 1 1 calc R
H12C H 0.4640 0.2675 -0.0206 0.061 Uiso 1 1 calc R
C13 C 0.33725(16) 0.12255(13) 0.10727(12) 0.0568(4) Uani 1 1 d .
H13A H 0.2638 0.1610 0.0947 0.068 Uiso 1 1 calc R
H13B H 0.3598 0.0980 0.1730 0.068 Uiso 1 1 calc R
H13C H 0.3252 0.0658 0.0634 0.068 Uiso 1 1 calc R
C20 C 0.53911(11) 0.51682(9) 0.28680(9) 0.0351(2) Uani 1 1 d .
C21 C 0.53910(17) 0.59251(11) 0.20890(12) 0.0561(4) Uani 1 1 d .
H21A H 0.4590 0.5985 0.1653 0.067 Uiso 1 1 calc R
H21B H 0.5930 0.5699 0.1736 0.067 Uiso 1 1 calc R
H21C H 0.5653 0.6576 0.2379 0.067 Uiso 1 1 calc R
C22 C 0.66281(15) 0.50743(15) 0.35556(15) 0.0703(5) Uani 1 1 d .
H22A H 0.7171 0.4831 0.3213 0.084 Uiso 1 1 calc R
H22B H 0.6616 0.4603 0.4063 0.084 Uiso 1 1 calc R
H22C H 0.6895 0.5729 0.3834 0.084 Uiso 1 1 calc R
C23 C 0.45521(15) 0.55445(12) 0.34134(12) 0.0526(4) Uani 1 1 d .
H23A H 0.3754 0.5613 0.2974 0.063 Uiso 1 1 calc R
H23B H 0.4826 0.6194 0.3699 0.063 Uiso 1 1 calc R
H23C H 0.4539 0.5067 0.3916 0.063 Uiso 1 1 calc R
B1 B 0.53507(10) 0.35350(9) 0.18290(8) 0.0258(2) Uani 1 1 d .
O1S O 0.35761(8) 0.27898(7) 0.33486(6) 0.0367(2) Uani 1 1 d .
C1S C 0.2045(2) 0.30697(17) 0.41263(15) 0.0769(6) Uani 1 1 d .
H1S1 H 0.2627 0.3120 0.4755 0.092 Uiso 1 1 calc R
H1S2 H 0.1302 0.2803 0.4194 0.092 Uiso 1 1 calc R
H1S3 H 0.1904 0.3733 0.3833 0.092 Uiso 1 1 calc R
C2S C 0.25009(14) 0.23940(11) 0.35161(10) 0.0459(3) Uani 1 1 d .
H2S1 H 0.2672 0.1733 0.3826 0.055 Uiso 1 1 calc R
H2S2 H 0.1887 0.2303 0.2898 0.055 Uiso 1 1 calc R
C3S C 0.46708(15) 0.25594(13) 0.41107(10) 0.0516(4) Uani 1 1 d .
H3S1 H 0.4507 0.2576 0.4734 0.062 Uiso 1 1 calc R
H3S2 H 0.5274 0.3074 0.4118 0.062 Uiso 1 1 calc R
C4S C 0.51415(19) 0.15571(16) 0.39680(13) 0.0715(5) Uani 1 1 d .
H4S1 H 0.4540 0.1048 0.3949 0.086 Uiso 1 1 calc R
H4S2 H 0.5851 0.1414 0.4495 0.086 Uiso 1 1 calc R
H4S3 H 0.5342 0.1550 0.3366 0.086 Uiso 1 1 calc R

loop_
_atom_site_aniso_label
_atom_site_aniso_U_11
_atom_site_aniso_U_22
_atom_site_aniso_U_33
_atom_site_aniso_U_23
_atom_site_aniso_U_13
_atom_site_aniso_U_12
Cl1 0.02624(16) 0.0882(3) 0.0506(2) 0.01992(18) 0.01277(13) 0.01134(15)
Al1 0.02278(16) 0.03688(19) 0.02575(16) 0.00226(13) 0.01027(12) -0.00074(12)
N1 0.0293(5) 0.0356(5) 0.0299(4) -0.0064(4) 0.0132(4) -0.0064(4)
N2 0.0279(4) 0.0295(5) 0.0322(5) -0.0026(4) 0.0127(4) -0.0019(4)
C1 0.0233(5) 0.0284(5) 0.0310(5) -0.0003(4) 0.0100(4) 0.0008(4)
C2 0.0313(6) 0.0379(6) 0.0343(6) 0.0048(5) 0.0138(5) 0.0067(5)
C3 0.0485(7) 0.0403(7) 0.0462(7) 0.0050(6) 0.0293(6) 0.0011(6)
C4 0.0347(6) 0.0427(7) 0.0695(9) -0.0045(6) 0.0307(6) -0.0042(5)
C5 0.0225(6) 0.0500(8) 0.0663(9) 0.0044(7) 0.0112(6) 0.0034(5)
C6 0.0259(5) 0.0431(7) 0.0441(7) 0.0098(5) 0.0085(5) 0.0029(5)
C10 0.0411(7) 0.0392(6) 0.0334(6) -0.0093(5) 0.0144(5) -0.0097(5)
C11 0.0604(9) 0.0413(7) 0.0576(9) -0.0133(7) 0.0198(7) 0.0036(7)
C12 0.0582(9) 0.0605(9) 0.0327(6) -0.0105(6) 0.0130(6) -0.0091(7)
C13 0.0656(10) 0.0547(9) 0.0552(9) -0.0181(7) 0.0254(8) -0.0304(8)
C20 0.0373(6) 0.0332(6) 0.0361(6) -0.0078(5) 0.0125(5) -0.0038(5)
C21 0.0871(12) 0.0306(6) 0.0635(10) -0.0062(6) 0.0420(9) -0.0074(7)
C22 0.0472(9) 0.0733(12) 0.0747(12) -0.0330(10) -0.0069(8) -0.0057(8)
C23 0.0671(10) 0.0465(8) 0.0541(8) -0.0157(7) 0.0332(8) -0.0027(7)
B1 0.0223(5) 0.0309(6) 0.0243(5) 0.0016(4) 0.0070(4) 0.0004(4)
O1S 0.0377(5) 0.0451(5) 0.0299(4) 0.0060(4) 0.0141(3) -0.0052(4)
C1S 0.0904(15) 0.0870(14) 0.0770(12) -0.0147(11) 0.0619(12) -0.0078(11)
C2S 0.0545(8) 0.0468(7) 0.0459(7) -0.0015(6) 0.0294(6) -0.0169(6)
C3S 0.0549(9) 0.0589(9) 0.0346(7) 0.0120(6) 0.0031(6) -0.0059(7)
C4S 0.0754(13) 0.0859(14) 0.0494(9) 0.0139(9) 0.0119(9) 0.0262(10)

loop_
_atom_type_symbol
_atom_type_description
_atom_type_scat_dispersion_real
_atom_type_scat_dispersion_imag
_atom_type_scat_source
C C 0.0033 0.0016 'International Tables Vol C Tables 4.2.6.8 and 6.1.1.4'
H H 0.0000 0.0000 'International Tables Vol C Tables 4.2.6.8 and 6.1.1.4'
Al Al 0.0645 0.0514 'International Tables Vol C Tables 4.2.6.8 and 6.1.1.4'
B B 0.0013 0.0007 'International Tables Vol C Tables 4.2.6.8 and 6.1.1.4'
Cl Cl 0.1484 0.1585 'International Tables Vol C Tables 4.2.6.8 and 6.1.1.4'
N N 0.0061 0.0033 'International Tables Vol C Tables 4.2.6.8 and 6.1.1.4'
O O 0.0106 0.0060 'International Tables Vol C Tables 4.2.6.8 and 6.1.1.4'

loop_
_geom_angle_atom_site_label_1
_geom_angle_atom_site_label_2
_geom_angle_atom_site_label_3
_geom_angle
N2 Al1 N1 79.99(4)
N2 Al1 O1S 111.77(4)
N1 Al1 O1S 115.05(5)
N2 Al1 Cl1 124.62(4)
N1 Al1 Cl1 124.18(4)
O1S Al1 Cl1 101.23(3)
N2 Al1 B1 40.24(4)
N1 Al1 B1 39.83(4)
O1S Al1 B1 123.18(4)
Cl1 Al1 B1 135.56(4)
B1 N1 C10 132.26(9)
B1 N1 Al1 86.83(7)
C10 N1 Al1 140.19(8)
B1 N2 C20 131.93(9)
B1 N2 Al1 86.62(7)
C20 N2 Al1 140.40(8)
C2 C1 C6 116.69(10)
C2 C1 B1 120.91(10)
C6 C1 B1 122.30(10)
C1 C2 C3 121.89(11)
C4 C3 C2 119.89(12)
C5 C4 C3 119.66(11)
C4 C5 C6 120.36(12)
C5 C6 C1 121.49(12)
N1 C10 C11 111.34(11)
N1 C10 C12 110.32(11)
C11 C10 C12 109.05(12)
N1 C10 C13 107.75(10)
C11 C10 C13 109.35(13)
C12 C10 C13 108.98(12)
N2 C20 C22 111.01(12)
N2 C20 C21 110.75(10)
C22 C20 C21 109.99(14)
N2 C20 C23 107.76(10)
C22 C20 C23 108.92(13)
C21 C20 C23 108.33(12)
N1 B1 N2 106.36(9)
N1 B1 C1 128.45(10)
N2 B1 C1 125.19(10)
N1 B1 Al1 53.34(5)
N2 B1 Al1 53.14(5)
C1 B1 Al1 176.01(8)
C2S O1S C3S 114.17(10)
C2S O1S Al1 125.78(8)
C3S O1S Al1 119.74(8)
O1S C2S C1S 111.57(13)
O1S C3S C4S 111.25(13)

loop_
_geom_bond_atom_site_label_1
_geom_bond_atom_site_label_2
_geom_bond_distance
Cl1 Al1 2.1402(5)
Al1 N2 1.8019(10)
Al1 N1 1.8063(10)
Al1 O1S 1.8641(9)
Al1 B1 2.2482(12)
N1 B1 1.4422(15)
N1 C10 1.4615(15)
N2 B1 1.4548(15)
N2 C20 1.4586(15)
C1 C2 1.3940(16)
C1 C6 1.3974(16)
C1 B1 1.5868(15)
C2 C3 1.3975(16)
C3 C4 1.376(2)
C4 C5 1.375(2)
C5 C6 1.3947(18)
C10 C11 1.529(2)
C10 C12 1.5298(19)
C10 C13 1.5345(19)
C20 C22 1.521(2)
C20 C21 1.529(2)
C20 C23 1.5312(18)
O1S C2S 1.4632(15)
O1S C3S 1.4759(17)
C1S C2S 1.482(2)
C3S C4S 1.492(3)

loop_
_geom_torsion_atom_site_label_1
_geom_torsion_atom_site_label_2
_geom_torsion_atom_site_label_3
_geom_torsion_atom_site_label_4
_geom_torsion
N2 Al1 N1 B1 -3.05(7)
O1S Al1 N1 B1 -112.51(7)
Cl1 Al1 N1 B1 122.23(6)
N2 Al1 N1 C10 -173.28(14)
O1S Al1 N1 C10 77.25(14)
Cl1 Al1 N1 C10 -48.01(15)
B1 Al1 N1 C10 -170.23(17)
N1 Al1 N2 B1 3.02(7)
O1S Al1 N2 B1 116.13(7)
Cl1 Al1 N2 B1 -121.83(6)
N1 Al1 N2 C20 171.21(13)
O1S Al1 N2 C20 -75.68(13)
Cl1 Al1 N2 C20 46.36(14)
B1 Al1 N2 C20 168.19(16)
C6 C1 C2 C3 -1.97(18)
B1 C1 C2 C3 174.57(11)
C1 C2 C3 C4 1.3(2)
C2 C3 C4 C5 0.2(2)
C3 C4 C5 C6 -0.9(2)
C4 C5 C6 C1 0.2(2)
C2 C1 C6 C5 1.22(19)
B1 C1 C6 C5 -175.28(12)
B1 N1 C10 C11 51.86(18)
Al1 N1 C10 C11 -141.37(12)
B1 N1 C10 C12 -69.37(17)
Al1 N1 C10 C12 97.40(15)
B1 N1 C10 C13 171.76(13)
Al1 N1 C10 C13 -21.47(19)
B1 N2 C20 C22 -64.78(17)
Al1 N2 C20 C22 131.16(14)
B1 N2 C20 C21 57.71(17)
Al1 N2 C20 C21 -106.35(14)
B1 N2 C20 C23 176.03(12)
Al1 N2 C20 C23 11.97(18)
C10 N1 B1 N2 175.44(12)
Al1 N1 B1 N2 3.88(8)
C10 N1 B1 C1 -3.9(2)
Al1 N1 B1 C1 -175.51(11)
C10 N1 B1 Al1 171.56(15)
C20 N2 B1 N1 -173.79(11)
Al1 N2 B1 N1 -3.89(8)
C20 N2 B1 C1 5.62(19)
Al1 N2 B1 C1 175.53(10)
C20 N2 B1 Al1 -169.90(14)
C2 C1 B1 N1 87.45(15)
C6 C1 B1 N1 -96.21(15)
C2 C1 B1 N2 -91.84(14)
C6 C1 B1 N2 84.51(15)
N2 Al1 B1 N1 175.35(10)
O1S Al1 B1 N1 90.33(8)
Cl1 Al1 B1 N1 -91.73(8)
N1 Al1 B1 N2 -175.35(10)
O1S Al1 B1 N2 -85.02(8)
Cl1 Al1 B1 N2 92.93(7)
N2 Al1 O1S C2S 157.62(9)
N1 Al1 O1S C2S -113.52(10)
Cl1 Al1 O1S C2S 22.95(10)
B1 Al1 O1S C2S -158.52(9)
N2 Al1 O1S C3S -29.18(11)
N1 Al1 O1S C3S 59.67(11)
Cl1 Al1 O1S C3S -163.85(10)
B1 Al1 O1S C3S 14.68(12)
C3S O1S C2S C1S 84.04(17)
Al1 O1S C2S C1S -102.43(15)
C2S O1S C3S C4S 85.07(16)
Al1 O1S C3S C4S -88.88(15)
